data_1552794
loop_
_publ_author_name
'Pal, Rumpa'
'Reddy, M. B. Madhusudana'
'Dinesh, B.'
'Venkatesha, Manjunath A.'
'Grabowsky, Simon'
'Jelsch, Christian'
'Guru Row, Tayur N.'

_publ_section_title
;
 Syn vs Anti Carboxylic Acids in Hybrid Peptides: Experimental and
 Theoretical Charge Density and Chemical Bonding Analysis.
;
_journal_issue 14
_journal_name_full 'The journal of physical chemistry. A'
_journal_page_first 3665
_journal_page_last 3679
_journal_paper_doi 10.1021/acs.jpca.7b10939
_journal_volume 122
_journal_year 2018
_chemical_absolute_configuration syn
_chemical_formula_sum 'C17 H32 N2 O5'
_chemical_formula_weight 344.44
_space_group_crystal_system monoclinic
_space_group_IT_number 4
_space_group_name_Hall 'P 2yb'
_space_group_name_H-M_alt 'P 1 21 1'
_atom_sites_solution_hydrogens geom
_audit_creation_method SHELXL-2014/7
_cell_angle_alpha 90
_cell_angle_beta 102.706(11)
_cell_angle_gamma 90
_cell_formula_units_Z 4
_cell_length_a 9.8681(14)
_cell_length_b 17.500(2)
_cell_length_c 12.2922(12)
_cell_measurement_reflns_used 12322
_cell_measurement_temperature 100(2)
_cell_measurement_theta_max 26.0
_cell_measurement_theta_min 2.4
_cell_volume 2070.8(4)
_computing_structure_refinement 'SHELXL-2014/7 (Sheldrick, 2014)'
_diffrn_ambient_temperature 100(2)
_diffrn_measured_fraction_theta_full 0.999
_diffrn_measured_fraction_theta_max 0.999
_diffrn_measurement_device_type 'Xcalibur, Eos, Nova'
_diffrn_radiation_type MoK\a
_diffrn_radiation_wavelength 0.71073
_diffrn_reflns_av_unetI/netI 0.0455
_diffrn_reflns_Laue_measured_fraction_full 0.999
_diffrn_reflns_Laue_measured_fraction_max 0.999
_diffrn_reflns_limit_h_max 12
_diffrn_reflns_limit_h_min -12
_diffrn_reflns_limit_k_max 21
_diffrn_reflns_limit_k_min -21
_diffrn_reflns_limit_l_max 15
_diffrn_reflns_limit_l_min -15
_diffrn_reflns_number 12322
_diffrn_reflns_point_group_measured_fraction_full 0.999
_diffrn_reflns_point_group_measured_fraction_max 0.999
_diffrn_reflns_theta_full 25.242
_diffrn_reflns_theta_max 26.000
_diffrn_reflns_theta_min 2.404
_exptl_absorpt_coefficient_mu 0.081
_exptl_absorpt_correction_T_max 1.00000
_exptl_absorpt_correction_T_min 0.88314
_exptl_absorpt_correction_type multi-scan
_exptl_absorpt_process_details
;
CrysAlisPro, Agilent Technologies,
Version 1.171.36.28 (release 01-02-2013 CrysAlis171 .NET)
(compiled Feb  1 2013,16:14:44)
Empirical absorption correction using spherical harmonics,
 implemented in SCALE3 ABSPACK scaling algorithm.
;
_exptl_crystal_colour colourless
_exptl_crystal_density_diffrn 1.105
_exptl_crystal_description block
_exptl_crystal_F_000 752
_exptl_crystal_size_max 0.456
_exptl_crystal_size_mid 0.303
_exptl_crystal_size_min 0.235
_refine_diff_density_max 0.189
_refine_diff_density_min -0.168
_refine_diff_density_rms 0.037
_refine_ls_abs_structure_details
;
 Flack x determined using 3070 quotients [(I+)-(I-)]/[(I+)+(I-)]
 (Parsons, Flack and Wagner, Acta Cryst. B69 (2013) 249-259).
;
_refine_ls_abs_structure_Flack -0.4(5)
_refine_ls_extinction_method none
_refine_ls_goodness_of_fit_ref 1.010
_refine_ls_hydrogen_treatment constr
_refine_ls_matrix_type full
_refine_ls_number_parameters 449
_refine_ls_number_reflns 12322
_refine_ls_number_restraints 1
_refine_ls_restrained_S_all 1.010
_refine_ls_R_factor_all 0.0462
_refine_ls_R_factor_gt 0.0387
_refine_ls_shift/su_max 0.000
_refine_ls_shift/su_mean 0.000
_refine_ls_structure_factor_coef Fsqd
_refine_ls_weighting_details 'w=1/[\s^2^(Fo^2^)+(0.0536P)^2^] where P=(Fo^2^+2Fc^2^)/3'
_refine_ls_weighting_scheme calc
_refine_ls_wR_factor_gt 0.0895
_refine_ls_wR_factor_ref 0.0917
_reflns_Friedel_coverage 0.933
_reflns_Friedel_fraction_full 0.999
_reflns_Friedel_fraction_max 0.999
_reflns_number_gt 10633
_reflns_number_total 12322
_reflns_threshold_expression 'I > 2\s(I)'
_cod_data_source_file jp7b10939_si_004.cif
_cod_data_source_block shelx
_cod_depositor_comments
;

2022-05-28
Z value and formula fixed to values more according to usual
chemical conventions.                 miguel
;
_cod_original_formula_sum 'C34 H64 N4 O10'
_cod_original_formula_weight 688.89
_cod_original_formula_units_Z 2
_cod_original_cell_volume 2070.7(4)
_cod_original_sg_symbol_H-M 'P 21'
_cod_database_code 1552794
_shelx_shelxl_version_number 2014/7
_shelx_space_group_comment
;
The symmetry employed for this shelxl refinement is uniquely defined
by the following loop, which should always be used as a source of
symmetry information in preference to the above space-group names.
They are only intended as comments.
;
_shelx_estimated_absorpt_t_min 0.964
_shelx_estimated_absorpt_t_max 0.981

loop_
_publ_contact_author
;
  Dr. Rumpa Pal
;

loop_
_space_group_symop_operation_xyz
'x, y, z'
'-x, y+1/2, -z'

loop_
_atom_site_label
_atom_site_type_symbol
_atom_site_fract_x
_atom_site_fract_y
_atom_site_fract_z
_atom_site_U_iso_or_equiv
_atom_site_adp_type
_atom_site_occupancy
_atom_site_site_symmetry_order
_atom_site_calc_flag
_atom_site_refinement_flags_posn
_atom_site_refinement_flags_adp
C2G4 C 0.9151(4) 0.3425(3) 0.4126(4) 0.0486(12) Uani 1 1 d . .
H13F H 0.8831 0.3906 0.3789 0.073 Uiso 1 1 calc R U
H13D H 0.8833 0.3020 0.3607 0.073 Uiso 1 1 calc R U
H13E H 1.0148 0.3424 0.4324 0.073 Uiso 1 1 calc R U
C1T C 0.7881(4) 0.4800(2) -0.1107(3) 0.0338(9) Uani 1 1 d . .
H1B H 0.7133 0.4646 -0.1707 0.051 Uiso 1 1 calc R U
H1C H 0.8729 0.4568 -0.1200 0.051 Uiso 1 1 calc R U
H1A H 0.7974 0.5346 -0.1111 0.051 Uiso 1 1 calc R U
C1T' C 0.7673(4) 0.6487(2) 0.7010(3) 0.0426(10) Uani 1 1 d . .
H1C' H 0.8546 0.6694 0.7399 0.064 Uiso 1 1 calc R U
H1A' H 0.7769 0.5948 0.6906 0.064 Uiso 1 1 calc R U
H1B' H 0.6984 0.6574 0.7439 0.064 Uiso 1 1 calc R U
C2T' C 0.8215(4) 0.6700(2) 0.5123(3) 0.0397(10) Uani 1 1 d . .
H2B' H 0.9125 0.6891 0.5454 0.059 Uiso 1 1 calc R U
H2C' H 0.7880 0.6944 0.4415 0.059 Uiso 1 1 calc R U
H2A' H 0.8260 0.6158 0.5017 0.059 Uiso 1 1 calc R U
C2T C 0.8671(4) 0.4804(2) 0.0989(3) 0.0372(9) Uani 1 1 d . .
H2A H 0.8782 0.5349 0.0961 0.056 Uiso 1 1 calc R U
H2B H 0.9537 0.4559 0.0974 0.056 Uiso 1 1 calc R U
H2C H 0.8391 0.4669 0.1664 0.056 Uiso 1 1 calc R U
C3T C 0.7368(4) 0.36871(19) 0.0014(4) 0.0389(10) Uani 1 1 d . .
H3C H 0.7171 0.3540 0.0716 0.058 Uiso 1 1 calc R U
H3A H 0.8197 0.3435 -0.0081 0.058 Uiso 1 1 calc R U
H3B H 0.6605 0.3543 -0.0580 0.058 Uiso 1 1 calc R U
C3T' C 0.7069(4) 0.77269(19) 0.6037(3) 0.0323(9) Uani 1 1 d . .
H3A' H 0.7935 0.7938 0.6434 0.048 Uiso 1 1 calc R U
H3B' H 0.6366 0.7817 0.6452 0.048 Uiso 1 1 calc R U
H3C' H 0.6802 0.7966 0.5319 0.048 Uiso 1 1 calc R U
C4T' C 0.7231(3) 0.68714(19) 0.5889(3) 0.0229(8) Uani 1 1 d . .
C4T C 0.7574(3) 0.45470(18) -0.0004(3) 0.0211(7) Uani 1 1 d . .
C0' C 0.5508(3) 0.58984(18) 0.5077(2) 0.0190(7) Uani 1 1 d . .
C0 C 0.5922(3) 0.55900(18) 0.0073(3) 0.0177(7) Uani 1 1 d . .
C1G C 0.3982(3) 0.64767(17) 0.0108(3) 0.0188(7) Uani 1 1 d . .
H4A H 0.4609 0.6838 -0.0142 0.023 Uiso 1 1 calc R U
C1G' C 0.3532(3) 0.50858(18) 0.4165(3) 0.0196(7) Uani 1 1 d . .
H4A' H 0.4037 0.4710 0.4694 0.024 Uiso 1 1 calc R U
C1D C 0.2569(3) 0.65245(19) -0.0726(3) 0.0275(8) Uani 1 1 d . .
H5A H 0.2212 0.7042 -0.0670 0.033 Uiso 1 1 calc R U
C1D' C 0.2039(4) 0.5111(2) 0.4325(3) 0.0308(9) Uani 1 1 d . .
H5A' H 0.1640 0.4601 0.4147 0.037 Uiso 1 1 calc R U
C1E1 C 0.1485(4) 0.5972(2) -0.0464(4) 0.0424(10) Uani 1 1 d . .
H6B H 0.0619 0.6047 -0.0989 0.064 Uiso 1 1 calc R U
H6C H 0.1360 0.6066 0.0277 0.064 Uiso 1 1 calc R U
H6A H 0.1794 0.5456 -0.0517 0.064 Uiso 1 1 calc R U
C1E3 C 0.1100(4) 0.5682(2) 0.3558(4) 0.0418(10) Uani 1 1 d . .
H6A' H 0.1453 0.6190 0.3720 0.063 Uiso 1 1 calc R U
H6B' H 0.0174 0.5651 0.3681 0.063 Uiso 1 1 calc R U
H6C' H 0.1087 0.5561 0.2794 0.063 Uiso 1 1 calc R U
C1E2 C 0.2761(4) 0.6430(2) -0.1919(3) 0.0443(11) Uani 1 1 d . .
H7A H 0.3429 0.6796 -0.2058 0.066 Uiso 1 1 calc R U
H7B H 0.1889 0.6513 -0.2434 0.066 Uiso 1 1 calc R U
H7C H 0.3086 0.5923 -0.2016 0.066 Uiso 1 1 calc R U
C1E4 C 0.2027(5) 0.5272(3) 0.5553(4) 0.0468(11) Uani 1 1 d . .
H7C' H 0.2346 0.5784 0.5740 0.070 Uiso 1 1 calc R U
H7A' H 0.2629 0.4917 0.6023 0.070 Uiso 1 1 calc R U
H7B' H 0.1099 0.5216 0.5664 0.070 Uiso 1 1 calc R U
C1B C 0.3897(3) 0.67076(18) 0.1298(3) 0.0208(7) Uani 1 1 d . .
H8A H 0.3402 0.7189 0.1265 0.025 Uiso 1 1 calc R U
H8B H 0.3360 0.6326 0.1591 0.025 Uiso 1 1 calc R U
C1B' C 0.3623(3) 0.48243(18) 0.2988(3) 0.0212(7) Uani 1 1 d . .
H8A' H 0.3139 0.4341 0.2831 0.025 Uiso 1 1 calc R U
H8B' H 0.3142 0.5194 0.2453 0.025 Uiso 1 1 calc R U
C1A' C 0.5100(3) 0.47272(18) 0.2813(3) 0.0200(7) Uani 1 1 d . .
H9A' H 0.5085 0.4770 0.2023 0.024 Uiso 1 1 calc R U
H9B' H 0.5678 0.5136 0.3196 0.024 Uiso 1 1 calc R U
C1A C 0.5312(3) 0.67937(18) 0.2109(3) 0.0211(7) Uani 1 1 d . .
H9A H 0.5184 0.6782 0.2869 0.025 Uiso 1 1 calc R U
H9B H 0.5902 0.6366 0.2014 0.025 Uiso 1 1 calc R U
C1' C 0.5733(3) 0.39669(18) 0.3237(3) 0.0182(7) Uani 1 1 d . .
C1 C 0.6017(3) 0.75303(17) 0.1917(2) 0.0170(7) Uani 1 1 d . .
C2A C 0.7591(3) 0.81782(17) 0.0950(2) 0.0172(7) Uani 1 1 d . .
H10A H 0.7728 0.8539 0.1574 0.021 Uiso 1 1 calc R U
C2A' C 0.6976(3) 0.32331(17) 0.4845(3) 0.0195(7) Uani 1 1 d . .
H10B H 0.6757 0.2821 0.4295 0.023 Uiso 1 1 calc R U
C2B C 0.9033(3) 0.79986(18) 0.0712(3) 0.0208(7) Uani 1 1 d . .
H11A H 0.9507 0.8487 0.0671 0.025 Uiso 1 1 calc R U
C2B' C 0.8579(4) 0.33077(19) 0.5175(3) 0.0289(8) Uani 1 1 d . .
H11B H 0.8952 0.2825 0.5519 0.035 Uiso 1 1 calc R U
C2G3 C 0.9027(4) 0.3946(2) 0.6036(4) 0.0425(10) Uani 1 1 d . .
H12F H 0.8707 0.4430 0.5708 0.064 Uiso 1 1 calc R U
H12D H 1.0022 0.3953 0.6266 0.064 Uiso 1 1 calc R U
H12E H 0.8633 0.3855 0.6672 0.064 Uiso 1 1 calc R U
C2G1 C 0.8924(3) 0.75894(19) -0.0407(3) 0.0246(8) Uani 1 1 d . .
H12A H 0.9838 0.7465 -0.0502 0.037 Uiso 1 1 calc R U
H12B H 0.8473 0.7918 -0.1002 0.037 Uiso 1 1 calc R U
H12C H 0.8393 0.7129 -0.0416 0.037 Uiso 1 1 calc R U
C2G2 C 0.9916(4) 0.7537(2) 0.1664(3) 0.0343(9) Uani 1 1 d . .
H13C H 0.9575 0.7022 0.1637 0.051 Uiso 1 1 calc R U
H13A H 0.9865 0.7765 0.2364 0.051 Uiso 1 1 calc R U
H13B H 1.0865 0.7534 0.1589 0.051 Uiso 1 1 calc R U
C2' C 0.6435(3) 0.29933(17) 0.5864(3) 0.0167(7) Uani 1 1 d . .
C2 C 0.6690(3) 0.85710(17) -0.0065(3) 0.0160(7) Uani 1 1 d . .
N1' N 0.4216(3) 0.58292(14) 0.4444(2) 0.0199(6) Uani 1 1 d . .
H1' H 0.3770 0.6237 0.4192 0.024 Uiso 1 1 calc R U
N1 N 0.4591(3) 0.57109(14) 0.0100(2) 0.0187(6) Uani 1 1 d . .
H1 H 0.4065 0.5321 0.0114 0.022 Uiso 1 1 calc R U
N2 N 0.6932(3) 0.74952(14) 0.1275(2) 0.0173(6) Uani 1 1 d . .
H2 H 0.7144 0.7057 0.1043 0.021 Uiso 1 1 calc R U
N2' N 0.6335(3) 0.39231(14) 0.4324(2) 0.0183(6) Uani 1 1 d . .
H2' H 0.6341 0.4324 0.4730 0.022 Uiso 1 1 calc R U
O' O 0.5812(2) 0.66415(12) 0.53109(18) 0.0215(5) Uani 1 1 d . .
O O 0.6187(2) 0.48330(12) 0.00814(19) 0.0223(5) Uani 1 1 d . .
O0 O 0.6788(2) 0.60885(12) 0.0057(2) 0.0244(5) Uani 1 1 d . .
O0' O 0.6304(3) 0.53667(12) 0.53882(19) 0.0255(5) Uani 1 1 d . .
O1' O 0.5675(2) 0.34059(12) 0.26067(18) 0.0227(5) Uani 1 1 d . .
O1 O 0.5735(2) 0.81485(13) 0.23218(19) 0.0265(5) Uani 1 1 d . .
O3' O 0.5553(2) 0.34788(13) 0.61377(18) 0.0232(5) Uani 1 1 d . .
H3' H 0.5270 0.3311 0.6670 0.035 Uiso 1 1 calc R U
O3 O 0.5720(2) 0.81211(12) -0.06343(17) 0.0215(5) Uani 1 1 d . .
H3 H 0.5264 0.8355 -0.1169 0.032 Uiso 1 1 calc R U
O2' O 0.6825(2) 0.24027(12) 0.63581(17) 0.0213(5) Uani 1 1 d . .
O2 O 0.6931(2) 0.92194(12) -0.0329(2) 0.0235(5) Uani 1 1 d . .

loop_
_atom_site_aniso_label
_atom_site_aniso_U_11
_atom_site_aniso_U_22
_atom_site_aniso_U_33
_atom_site_aniso_U_23
_atom_site_aniso_U_13
_atom_site_aniso_U_12
C2G4 0.038(2) 0.051(3) 0.066(3) 0.025(2) 0.029(2) 0.014(2)
C1T 0.036(2) 0.031(2) 0.039(2) -0.0033(18) 0.0188(18) 0.0061(18)
C1T' 0.055(3) 0.035(2) 0.029(2) -0.0028(18) -0.0104(19) -0.0048(19)
C2T' 0.030(2) 0.041(2) 0.051(2) -0.019(2) 0.0147(19) -0.0098(18)
C2T 0.029(2) 0.036(2) 0.044(2) 0.0016(19) 0.0016(18) 0.0046(18)
C3T 0.028(2) 0.0180(19) 0.076(3) 0.0019(18) 0.023(2) 0.0073(16)
C3T' 0.0241(19) 0.0245(19) 0.046(2) -0.0071(17) 0.0032(18) -0.0024(15)
C4T' 0.0186(18) 0.0201(18) 0.0279(19) -0.0051(15) 0.0008(15) -0.0016(14)
C4T 0.0159(17) 0.0158(16) 0.033(2) -0.0024(14) 0.0076(14) 0.0014(13)
C0' 0.0240(19) 0.0179(17) 0.0165(16) 0.0007(14) 0.0074(14) 0.0015(14)
C0 0.0232(18) 0.0132(16) 0.0175(16) -0.0013(13) 0.0062(13) -0.0007(14)
C1G 0.0217(17) 0.0112(15) 0.0250(17) -0.0004(13) 0.0083(14) 0.0006(13)
C1G' 0.0205(18) 0.0161(16) 0.0223(17) -0.0026(14) 0.0050(14) -0.0044(13)
C1D 0.0261(19) 0.0151(17) 0.038(2) -0.0005(16) 0.0000(16) 0.0027(14)
C1D' 0.029(2) 0.0232(18) 0.044(2) -0.0100(17) 0.0164(18) -0.0106(16)
C1E1 0.025(2) 0.0199(19) 0.076(3) -0.004(2) -0.003(2) -0.0003(16)
C1E3 0.023(2) 0.042(2) 0.059(3) -0.014(2) 0.0060(19) 0.0008(18)
C1E2 0.045(3) 0.042(2) 0.036(2) -0.005(2) -0.0125(19) 0.008(2)
C1E4 0.046(3) 0.053(3) 0.052(3) -0.009(2) 0.033(2) -0.009(2)
C1B 0.0244(18) 0.0121(15) 0.0287(18) 0.0038(14) 0.0117(15) 0.0018(14)
C1B' 0.0276(18) 0.0143(15) 0.0205(17) 0.0028(14) 0.0030(14) 0.0023(14)
C1A' 0.0260(18) 0.0167(16) 0.0182(16) 0.0009(14) 0.0065(14) -0.0044(14)
C1A 0.0265(19) 0.0174(16) 0.0212(17) 0.0049(14) 0.0091(15) 0.0036(14)
C1' 0.0185(16) 0.0203(17) 0.0179(16) 0.0004(14) 0.0084(13) -0.0013(14)
C1 0.0180(16) 0.0186(17) 0.0135(15) 0.0010(14) 0.0014(13) 0.0037(13)
C2A 0.0208(17) 0.0146(16) 0.0174(15) -0.0037(13) 0.0067(13) -0.0042(13)
C2A' 0.0255(18) 0.0136(16) 0.0200(16) 0.0001(13) 0.0065(14) 0.0018(13)
C2B 0.0170(16) 0.0176(17) 0.0280(18) -0.0041(14) 0.0055(14) -0.0047(14)
C2B' 0.0234(19) 0.0230(19) 0.041(2) 0.0102(16) 0.0094(16) 0.0010(15)
C2G3 0.024(2) 0.029(2) 0.067(3) 0.009(2) -0.0042(19) -0.0035(17)
C2G1 0.0195(17) 0.0248(18) 0.0329(19) -0.0007(16) 0.0134(15) 0.0012(14)
C2G2 0.0212(18) 0.042(2) 0.036(2) -0.0020(19) -0.0017(16) 0.0011(16)
C2' 0.0180(16) 0.0124(16) 0.0184(15) -0.0033(13) 0.0010(13) -0.0025(13)
C2 0.0168(16) 0.0127(16) 0.0219(16) -0.0048(14) 0.0116(13) 0.0011(13)
N1' 0.0206(15) 0.0130(13) 0.0270(14) 0.0022(12) 0.0071(12) 0.0022(11)
N1 0.0213(15) 0.0104(13) 0.0250(14) 0.0005(11) 0.0066(12) -0.0022(10)
N2 0.0228(14) 0.0100(13) 0.0200(14) -0.0013(11) 0.0066(11) 0.0006(11)
N2' 0.0241(14) 0.0124(12) 0.0194(14) -0.0005(11) 0.0068(12) 0.0012(11)
O' 0.0195(12) 0.0161(12) 0.0270(12) -0.0016(10) 0.0012(10) -0.0011(9)
O 0.0215(12) 0.0130(11) 0.0350(14) -0.0015(10) 0.0119(10) 0.0014(9)
O0 0.0236(13) 0.0148(12) 0.0384(14) -0.0027(10) 0.0143(11) -0.0034(10)
O0' 0.0312(14) 0.0158(12) 0.0257(13) -0.0019(10) -0.0019(11) 0.0031(10)
O1' 0.0290(12) 0.0182(12) 0.0199(12) -0.0038(10) 0.0034(10) 0.0021(10)
O1 0.0357(13) 0.0181(12) 0.0313(13) -0.0040(11) 0.0198(11) -0.0018(10)
O3' 0.0318(14) 0.0187(12) 0.0229(12) 0.0057(10) 0.0142(11) 0.0031(10)
O3 0.0195(11) 0.0188(11) 0.0236(11) 0.0052(11) -0.0009(10) -0.0020(10)
O2' 0.0240(12) 0.0157(11) 0.0232(12) 0.0038(10) 0.0032(10) -0.0020(10)
O2 0.0256(12) 0.0148(12) 0.0318(13) 0.0023(10) 0.0103(11) -0.0013(10)

loop_
_atom_type_symbol
_atom_type_description
_atom_type_scat_dispersion_real
_atom_type_scat_dispersion_imag
_atom_type_scat_source
C C 0.0033 0.0016 'International Tables Vol C Tables 4.2.6.8 and 6.1.1.4'
H H 0.0000 0.0000 'International Tables Vol C Tables 4.2.6.8 and 6.1.1.4'
N N 0.0061 0.0033 'International Tables Vol C Tables 4.2.6.8 and 6.1.1.4'
O O 0.0106 0.0060 'International Tables Vol C Tables 4.2.6.8 and 6.1.1.4'

loop_
_geom_angle_atom_site_label_1
_geom_angle_atom_site_label_2
_geom_angle_atom_site_label_3
_geom_angle
O' C4T' C1T' 111.7(3)
O' C4T' C3T' 102.2(3)
C1T' C4T' C3T' 110.3(3)
O' C4T' C2T' 108.3(3)
C1T' C4T' C2T' 112.4(3)
C3T' C4T' C2T' 111.4(3)
O C4T C2T 110.5(3)
O C4T C3T 101.8(2)
C2T C4T C3T 110.9(3)
O C4T C1T 109.5(3)
C2T C4T C1T 112.7(3)
C3T C4T C1T 110.9(3)
O0' C0' N1' 125.1(3)
O0' C0' O' 124.6(3)
N1' C0' O' 110.4(3)
O0 C0 N1 125.5(3)
O0 C0 O 124.4(3)
N1 C0 O 110.1(3)
N1 C1G C1D 110.9(3)
N1 C1G C1B 110.7(2)
C1D C1G C1B 112.9(3)
N1' C1G' C1D' 110.5(3)
N1' C1G' C1B' 111.3(3)
C1D' C1G' C1B' 112.7(3)
C1E2 C1D C1E1 112.0(3)
C1E2 C1D C1G 110.3(3)
C1E1 C1D C1G 113.5(3)
C1G' C1D' C1E3 114.1(3)
C1G' C1D' C1E4 110.3(3)
C1E3 C1D' C1E4 110.4(3)
C1A C1B C1G 114.3(3)
C1A' C1B' C1G' 114.9(3)
C1' C1A' C1B' 112.5(3)
C1 C1A C1B 111.6(3)
O1' C1' N2' 121.7(3)
O1' C1' C1A' 121.4(3)
N2' C1' C1A' 116.9(3)
O1 C1 N2 121.3(3)
O1 C1 C1A 121.9(3)
N2 C1 C1A 116.9(3)
N2 C2A C2 112.2(2)
N2 C2A C2B 111.7(2)
C2 C2A C2B 109.4(2)
N2' C2A' C2' 113.3(2)
N2' C2A' C2B' 111.6(3)
C2' C2A' C2B' 109.3(3)
C2G2 C2B C2G1 110.9(3)
C2G2 C2B C2A 110.9(3)
C2G1 C2B C2A 112.2(2)
C2G4 C2B' C2G3 112.3(3)
C2G4 C2B' C2A' 109.6(3)
C2G3 C2B' C2A' 111.4(3)
O2' C2' O3' 125.2(3)
O2' C2' C2A' 120.9(3)
O3' C2' C2A' 113.8(3)
O2 C2 O3 125.3(3)
O2 C2 C2A 121.6(3)
O3 C2 C2A 113.0(2)
C0' N1' C1G' 122.9(3)
C0 N1 C1G 123.3(3)
C1 N2 C2A 121.9(3)
C1' N2' C2A' 123.0(3)
C0' O' C4T' 120.4(2)
C0 O C4T 120.7(2)

loop_
_geom_bond_atom_site_label_1
_geom_bond_atom_site_label_2
_geom_bond_distance
C2G4 C2B' 1.531(5)
C1T C4T 1.518(5)
C1T' C4T' 1.509(5)
C2T' C4T' 1.524(5)
C2T C4T 1.512(5)
C3T C4T 1.519(5)
C3T' C4T' 1.521(5)
C4T' O' 1.480(4)
C4T O 1.483(4)
C0' O0' 1.224(4)
C0' N1' 1.345(4)
C0' O' 1.351(4)
C0 O0 1.224(4)
C0 N1 1.338(4)
C0 O 1.350(4)
C1G N1 1.470(4)
C1G C1D 1.540(5)
C1G C1B 1.538(4)
C1G' N1' 1.471(4)
C1G' C1D' 1.529(5)
C1G' C1B' 1.539(4)
C1D C1E2 1.529(5)
C1D C1E1 1.528(5)
C1D' C1E3 1.537(5)
C1D' C1E4 1.539(5)
C1B C1A 1.534(5)
C1B' C1A' 1.529(4)
C1A' C1' 1.513(4)
C1A C1 1.508(4)
C1' O1' 1.244(4)
C1' N2' 1.339(4)
C1 O1 1.248(4)
C1 N2 1.325(4)
C2A N2 1.458(4)
C2A C2 1.527(4)
C2A C2B 1.547(4)
C2A' N2' 1.446(4)
C2A' C2' 1.525(4)
C2A' C2B' 1.549(5)
C2B C2G2 1.527(5)
C2B C2G1 1.533(4)
C2B' C2G3 1.536(5)
C2' O2' 1.217(4)
C2' O3' 1.312(4)
C2 O2 1.218(4)
C2 O3 1.315(4)

loop_
_geom_torsion_atom_site_label_1
_geom_torsion_atom_site_label_2
_geom_torsion_atom_site_label_3
_geom_torsion_atom_site_label_4
_geom_torsion
N1 C1G C1D C1E2 -65.3(4)
C1B C1G C1D C1E2 169.8(3)
N1 C1G C1D C1E1 61.3(4)
C1B C1G C1D C1E1 -63.6(4)
N1' C1G' C1D' C1E3 62.8(4)
C1B' C1G' C1D' C1E3 -62.5(4)
N1' C1G' C1D' C1E4 -62.1(4)
C1B' C1G' C1D' C1E4 172.6(3)
N1 C1G C1B C1A 64.5(3)
C1D C1G C1B C1A -170.5(3)
N1' C1G' C1B' C1A' 59.9(4)
C1D' C1G' C1B' C1A' -175.3(3)
C1G' C1B' C1A' C1' 81.9(3)
C1G C1B C1A C1 76.4(3)
C1B' C1A' C1' O1' 94.5(3)
C1B' C1A' C1' N2' -84.4(3)
C1B C1A C1 O1 82.7(4)
C1B C1A C1 N2 -95.9(3)
N2 C2A C2B C2G2 -49.7(3)
C2 C2A C2B C2G2 -174.5(3)
N2 C2A C2B C2G1 74.9(3)
C2 C2A C2B C2G1 -50.0(3)
N2' C2A' C2B' C2G4 -62.7(4)
C2' C2A' C2B' C2G4 171.2(3)
N2' C2A' C2B' C2G3 62.2(4)
C2' C2A' C2B' C2G3 -63.9(3)
N2' C2A' C2' O2' 176.3(3)
C2B' C2A' C2' O2' -58.7(4)
N2' C2A' C2' O3' -4.3(4)
C2B' C2A' C2' O3' 120.8(3)
N2 C2A C2 O2 165.6(3)
C2B C2A C2 O2 -69.9(3)
N2 C2A C2 O3 -18.5(3)
C2B C2A C2 O3 106.1(3)
O0' C0' N1' C1G' 8.1(5)
O' C0' N1' C1G' -172.7(3)
C1D' C1G' N1' C0' 134.4(3)
C1B' C1G' N1' C0' -99.5(3)
O0 C0 N1 C1G 0.4(5)
O C0 N1 C1G 179.5(3)
C1D C1G N1 C0 134.3(3)
C1B C1G N1 C0 -99.6(3)
O1 C1 N2 C2A -4.0(4)
C1A C1 N2 C2A 174.6(3)
C2 C2A N2 C1 -83.8(3)
C2B C2A N2 C1 153.0(3)
O1' C1' N2' C2A' 0.9(4)
C1A' C1' N2' C2A' 179.7(3)
C2' C2A' N2' C1' -126.7(3)
C2B' C2A' N2' C1' 109.4(3)
O0' C0' O' C4T' 6.1(4)
N1' C0' O' C4T' -173.1(3)
C1T' C4T' O' C0' -58.7(4)
C3T' C4T' O' C0' -176.6(3)
C2T' C4T' O' C0' 65.7(4)
O0 C0 O C4T -4.2(4)
N1 C0 O C4T 176.8(2)
C2T C4T O C0 63.3(4)
C3T C4T O C0 -178.8(3)
C1T C4T O C0 -61.4(4)
